data_2100600
loop_
_publ_author_name
'G. S. Nichol'
'W. Clegg'
'M. J. Gutmann'
'D. M. Tooke'

_publ_section_title
;
 Stoichiometry-dependent structures: an X-ray and neutron
 single-crystal diffraction study of the effect of reaction
 stoichiometry on the crystalline products formed in the
 potassium--cyanurate system
;
_journal_coeditor_code BS5033
_journal_date_accepted 2006-06-29
_journal_date_recd_electronic 2006-03-31
_journal_issue 5
_journal_name_full 'Acta Crystallographica Section B'
_journal_page_first 798
_journal_page_last 807
_journal_paper_category FA
_journal_paper_doi 10.1107/S0108768106025171
_journal_volume 62
_journal_year 2006
_chemical_formula_moiety 'C12 H16 N12 O16 Rb3'
_chemical_formula_sum 'C12 H16 N12 O16 Rb3'
_chemical_formula_weight 840.78
_chemical_name_systematic
;
 ?
;
_space_group_IT_number 12
_symmetry_cell_setting monoclinic
_symmetry_space_group_name_Hall '-C 2y'
_symmetry_space_group_name_H-M 'C 1 2/m 1'
_atom_sites_solution_hydrogens difmap
_atom_sites_solution_primary heavy
_atom_sites_solution_secondary difmap
_audit_creation_method SHELXL-97
_cell_angle_alpha 90.00
_cell_angle_beta 99.584(2)
_cell_angle_gamma 90.00
_cell_formula_units_Z 4
_cell_length_a 13.1499(15)
_cell_length_b 16.6185(19)
_cell_length_c 11.8444(13)
_cell_measurement_reflns_used 4184
_cell_measurement_temperature 150(2)
_cell_measurement_theta_max 28.08
_cell_measurement_theta_min 2.45
_cell_volume 2552.2(5)
_computing_cell_refinement 'Bruker SAINT'
_computing_data_collection 'Bruker SMART'
_computing_data_reduction 'Bruker SAINT'
_computing_molecular_graphics 'Bruker SHELXTL'
_computing_publication_material 'Bruker SHELXTL and local programs'
_computing_structure_refinement 'Bruker SHELXTL'
_computing_structure_solution 'Bruker SHELXTL'
_diffrn_ambient_temperature 150(2)
_diffrn_measured_fraction_theta_full 0.993
_diffrn_measured_fraction_theta_max 0.993
_diffrn_measurement_device_type 'Bruker SMART 1K CCD diffractometer'
_diffrn_measurement_method 'thin-slice \w scans'
_diffrn_radiation_monochromator graphite
_diffrn_radiation_source 'sealed tube'
_diffrn_radiation_type MoK\a
_diffrn_radiation_wavelength 0.71073
_diffrn_reflns_av_R_equivalents 0.0448
_diffrn_reflns_av_sigmaI/netI 0.0411
_diffrn_reflns_limit_h_max 15
_diffrn_reflns_limit_h_min -15
_diffrn_reflns_limit_k_max 19
_diffrn_reflns_limit_k_min -19
_diffrn_reflns_limit_l_max 14
_diffrn_reflns_limit_l_min -14
_diffrn_reflns_number 9291
_diffrn_reflns_theta_full 25.00
_diffrn_reflns_theta_max 25.00
_diffrn_reflns_theta_min 2.81
_diffrn_standards_number 0
_exptl_absorpt_coefficient_mu 5.831
_exptl_absorpt_correction_T_max 0.759
_exptl_absorpt_correction_T_min 0.388
_exptl_absorpt_correction_type multi-scan
_exptl_absorpt_process_details SADABS
_exptl_crystal_colour colourless
_exptl_crystal_density_diffrn 2.188
_exptl_crystal_density_method 'not measured'
_exptl_crystal_description plate
_exptl_crystal_F_000 1644
_exptl_crystal_size_max 0.20
_exptl_crystal_size_mid 0.20
_exptl_crystal_size_min 0.05
_refine_diff_density_max 0.970
_refine_diff_density_min -0.980
_refine_ls_extinction_method none
_refine_ls_goodness_of_fit_ref 1.141
_refine_ls_hydrogen_treatment constr
_refine_ls_matrix_type full
_refine_ls_number_parameters 229
_refine_ls_number_reflns 2324
_refine_ls_number_restraints 4
_refine_ls_restrained_S_all 1.140
_refine_ls_R_factor_all 0.0485
_refine_ls_R_factor_gt 0.0338
_refine_ls_shift/su_max 0.000
_refine_ls_shift/su_mean 0.000
_refine_ls_structure_factor_coef Fsqd
_refine_ls_weighting_details 'calc w=1/[\s^2^(Fo^2^)+(0.0253P)^2^+9.2128P] where P=(Fo^2^+2Fc^2^)/3'
_refine_ls_weighting_scheme calc
_refine_ls_wR_factor_gt 0.0723
_refine_ls_wR_factor_ref 0.0774
_reflns_number_gt 1898
_reflns_number_total 2324
_reflns_threshold_expression I>2\s(I)
_cod_data_source_file bs5033.cif
_cod_data_source_block 4
_cod_original_sg_symbol_H-M 'C 2/m'
_cod_database_code 2100600

loop_
_symmetry_equiv_pos_as_xyz
'x, y, z'
'-x, y, -z'
'x+1/2, y+1/2, z'
'-x+1/2, y+1/2, -z'
'-x, -y, -z'
'x, -y, z'
'-x+1/2, -y+1/2, -z'
'x+1/2, -y+1/2, z'

loop_
_atom_site_type_symbol
_atom_site_label
_atom_site_fract_x
_atom_site_fract_y
_atom_site_fract_z
_atom_site_U_iso_or_equiv
_atom_site_adp_type
_atom_site_calc_flag
_atom_site_refinement_flags
_atom_site_occupancy
Rb Rb1 0.28616(5) 0.5000 0.67207(5) 0.02017(17) Uani d S 1
Rb Rb2 0.58400(5) 0.5000 0.88045(5) 0.01854(16) Uani d S 1
Rb Rb3 0.95888(5) 0.5000 0.64691(5) 0.01889(16) Uani d S 1
O O1 0.3660(2) 0.34729(17) 0.6021(2) 0.0179(7) Uani d . 1
O O2 0.3732(2) 0.34641(18) 0.2202(2) 0.0195(7) Uani d . 1
O O3 0.3868(2) 0.11087(17) 0.4177(2) 0.0154(6) Uani d . 1
O O4 0.8842(2) 0.65589(17) 0.7222(2) 0.0186(7) Uani d . 1
O O5 0.8907(2) 0.89393(17) 0.9118(2) 0.0183(7) Uani d . 1
O O6 0.8620(3) 0.65894(18) 1.0995(2) 0.0238(7) Uani d . 1
O O7 0.8071(4) 0.5000 0.8620(4) 0.0225(10) Uani d SD 1
H H7 0.835(3) 0.5439(15) 0.873(4) 0.027 Uiso d D 1
O O8 0.7440(3) 0.5000 0.6236(4) 0.0226(10) Uani d SD 1
H H8 0.701(3) 0.536(2) 0.609(4) 0.027 Uiso d D 1
O O9 0.4961(3) 0.5000 0.6408(4) 0.0218(10) Uani d SD 1
H H9 0.523(3) 0.5375(19) 0.613(4) 0.026 Uiso d D 1
O O10 1.1346(4) 0.5000 0.8270(4) 0.0327(12) Uani d SD 1
H H10 1.142(4) 0.465(2) 0.876(3) 0.039 Uiso d D 1
N N1 0.3723(3) 0.3541(2) 0.4122(3) 0.0129(7) Uani d . 1
N N2 0.3775(3) 0.2288(2) 0.3180(3) 0.0148(8) Uani d . 1
H H2N 0.372(4) 0.209(3) 0.261(4) 0.018 Uiso d . 1
N N3 0.3767(3) 0.2299(2) 0.5097(3) 0.0131(8) Uani d . 1
H H3N 0.373(3) 0.208(3) 0.564(4) 0.016 Uiso d . 1
N N4 0.8846(3) 0.7751(2) 0.8149(3) 0.0141(8) Uani d . 1
H H4N 0.885(3) 0.798(3) 0.757(4) 0.017 Uiso d . 1
N N5 0.8770(3) 0.7765(2) 1.0074(3) 0.0150(8) Uani d . 1
H H5N 0.869(3) 0.797(3) 1.067(4) 0.018 Uiso d . 1
N N6 0.8746(3) 0.6527(2) 0.9110(3) 0.0155(8) Uani d . 1
C C1 0.3710(3) 0.3132(2) 0.5102(3) 0.0108(8) Uani d . 1
C C2 0.3739(3) 0.3124(2) 0.3146(3) 0.0126(9) Uani d . 1
C C3 0.3803(3) 0.1841(3) 0.4152(3) 0.0103(8) Uani d . 1
C C4 0.8815(3) 0.6926(2) 0.8121(3) 0.0138(9) Uani d . 1
C C5 0.8839(3) 0.8207(3) 0.9111(3) 0.0132(9) Uani d . 1
C C6 0.8707(3) 0.6937(2) 1.0090(3) 0.0145(9) Uani d . 1

loop_
_atom_site_aniso_label
_atom_site_aniso_U_11
_atom_site_aniso_U_22
_atom_site_aniso_U_33
_atom_site_aniso_U_12
_atom_site_aniso_U_13
_atom_site_aniso_U_23
Rb1 0.0195(3) 0.0137(3) 0.0280(4) 0.000 0.0057(3) 0.000
Rb2 0.0292(3) 0.0146(3) 0.0131(3) 0.000 0.0071(2) 0.000
Rb3 0.0189(3) 0.0158(3) 0.0236(3) 0.000 0.0081(2) 0.000
O1 0.0310(18) 0.0159(16) 0.0072(15) 0.0004(13) 0.0040(12) -0.0023(12)
O2 0.0336(18) 0.0191(17) 0.0061(14) 0.0007(14) 0.0039(13) 0.0029(13)
O3 0.0220(16) 0.0116(17) 0.0126(15) 0.0021(12) 0.0031(12) -0.0020(12)
O4 0.0355(18) 0.0134(16) 0.0081(15) 0.0007(13) 0.0067(13) -0.0005(12)
O5 0.0282(18) 0.0122(17) 0.0151(16) -0.0028(13) 0.0053(13) -0.0050(12)
O6 0.042(2) 0.0224(17) 0.0081(15) 0.0061(15) 0.0077(14) 0.0029(13)
O7 0.038(3) 0.005(2) 0.026(3) 0.000 0.010(2) 0.000
O8 0.020(3) 0.012(2) 0.033(3) 0.000 -0.002(2) 0.000
O9 0.023(2) 0.014(3) 0.029(3) 0.000 0.007(2) 0.000
O10 0.054(3) 0.031(3) 0.015(3) 0.000 0.013(2) 0.000
N1 0.0213(19) 0.0100(18) 0.0072(17) -0.0006(14) 0.0021(14) 0.0021(14)
N2 0.022(2) 0.016(2) 0.0062(18) 0.0009(16) 0.0029(15) -0.0032(15)
N3 0.0196(19) 0.0114(19) 0.0084(18) 0.0007(15) 0.0027(15) 0.0047(15)
N4 0.026(2) 0.0106(19) 0.0063(18) 0.0000(15) 0.0043(15) 0.0018(14)
N5 0.023(2) 0.0150(19) 0.0072(17) 0.0013(15) 0.0035(15) -0.0028(15)
N6 0.026(2) 0.0142(19) 0.0069(17) 0.0009(15) 0.0051(15) -0.0015(14)
C1 0.0088(19) 0.011(2) 0.012(2) -0.0006(16) 0.0009(16) -0.0015(17)
C2 0.013(2) 0.014(2) 0.010(2) 0.0034(17) 0.0007(16) -0.0004(17)
C3 0.009(2) 0.014(2) 0.008(2) 0.0012(16) 0.0007(15) 0.0002(16)
C4 0.017(2) 0.012(2) 0.012(2) 0.0002(18) 0.0014(17) 0.0018(17)
C5 0.014(2) 0.018(3) 0.007(2) 0.0010(17) -0.0010(16) 0.0010(17)
C6 0.016(2) 0.015(2) 0.012(2) 0.0025(18) 0.0011(17) 0.0005(18)

loop_
_atom_type_symbol
_atom_type_description
_atom_type_scat_dispersion_real
_atom_type_scat_dispersion_imag
_atom_type_scat_source
C C 0.0033 0.0016 'International Tables Vol C Tables 4.2.6.8 and 6.1.1.4'
H H 0.0000 0.0000 'International Tables Vol C Tables 4.2.6.8 and 6.1.1.4'
N N 0.0061 0.0033 'International Tables Vol C Tables 4.2.6.8 and 6.1.1.4'
O O 0.0106 0.0060 'International Tables Vol C Tables 4.2.6.8 and 6.1.1.4'
Rb Rb -0.9393 2.9676 'International Tables Vol C Tables 4.2.6.8 and 6.1.1.4'

loop_
_geom_angle_atom_site_label_1
_geom_angle_atom_site_label_2
_geom_angle_atom_site_label_3
_geom_angle_site_symmetry_1
_geom_angle_site_symmetry_3
_geom_angle
O1 Rb1 O1 . 6_565 120.81(11)
O1 Rb1 O3 . 7_556 69.55(8)
O1 Rb1 O3 6_565 7_556 136.46(8)
O1 Rb1 O3 . 4_556 136.46(8)
O1 Rb1 O3 6_565 4_556 69.55(8)
O1 Rb1 O5 . 8_465 124.64(8)
O1 Rb1 O5 6_565 8_465 71.00(7)
O1 Rb1 O5 . 3_445 71.00(7)
O1 Rb1 O5 6_565 3_445 124.64(8)
O1 Rb1 O8 . 5_666 72.46(6)
O1 Rb1 O8 6_565 5_666 72.46(6)
O1 Rb1 O9 . . 63.93(6)
O1 Rb1 O9 6_565 . 63.93(6)
O1 Rb1 O10 . 1_455 119.53(6)
O1 Rb1 O10 6_565 1_455 119.53(6)
O3 Rb1 O3 7_556 4_556 76.31(11)
O3 Rb1 O5 7_556 8_465 142.16(7)
O3 Rb1 O5 4_556 8_465 98.89(7)
O3 Rb1 O5 7_556 3_445 98.89(7)
O3 Rb1 O5 4_556 3_445 142.16(7)
O3 Rb1 O8 7_556 5_666 71.74(8)
O3 Rb1 O8 4_556 5_666 71.74(8)
O3 Rb1 O9 7_556 . 130.72(8)
O3 Rb1 O9 4_556 . 130.72(8)
O3 Rb1 O10 7_556 1_455 70.43(9)
O3 Rb1 O10 4_556 1_455 70.43(9)
O5 Rb1 O5 8_465 3_445 61.87(9)
O5 Rb1 O8 8_465 5_666 143.23(6)
O5 Rb1 O8 3_445 5_666 143.23(6)
O5 Rb1 O9 8_465 . 81.02(9)
O5 Rb1 O9 3_445 . 81.02(9)
O5 Rb1 O10 8_465 1_455 72.64(10)
O5 Rb1 O10 3_445 1_455 72.64(10)
O8 Rb1 O9 5_666 . 79.54(12)
O8 Rb1 O10 5_666 1_455 131.31(13)
O9 Rb1 O10 . 1_455 149.15(14)
O2 Rb2 O2 2_656 5_666 122.47(11)
O2 Rb2 O5 2_656 7_667 148.04(8)
O2 Rb2 O5 5_666 7_667 79.53(8)
O2 Rb2 O5 2_656 4_647 79.53(8)
O2 Rb2 O5 5_666 4_647 148.04(8)
O2 Rb2 O5 2_656 3_445 76.92(8)
O2 Rb2 O5 5_666 3_445 138.60(8)
O2 Rb2 O5 2_656 8_465 138.60(8)
O2 Rb2 O5 5_666 8_465 76.92(8)
O2 Rb2 O7 2_656 . 73.13(7)
O2 Rb2 O7 5_666 . 73.13(7)
O2 Rb2 O9 2_656 . 70.72(6)
O2 Rb2 O9 5_666 . 70.72(6)
O5 Rb2 O5 7_667 4_647 71.96(11)
O5 Rb2 O5 7_667 3_445 102.27(7)
O5 Rb2 O5 4_647 3_445 63.78(10)
O5 Rb2 O5 7_667 8_465 63.78(10)
O5 Rb2 O5 4_647 8_465 102.27(7)
O5 Rb2 O5 3_445 8_465 67.68(11)
O5 Rb2 O7 7_667 . 94.83(9)
O5 Rb2 O7 4_647 . 94.83(9)
O5 Rb2 O7 3_445 . 145.97(5)
O5 Rb2 O7 8_465 . 145.97(5)
O5 Rb2 O9 7_667 . 141.22(7)
O5 Rb2 O9 4_647 . 141.22(7)
O5 Rb2 O9 3_445 . 85.24(9)
O5 Rb2 O9 8_465 . 85.24(9)
O7 Rb2 O9 . . 99.58(13)
O3 Rb3 O3 4_656 7_656 77.77(11)
O3 Rb3 O3 4_656 8 104.67(7)
O3 Rb3 O3 7_656 8 63.22(10)
O3 Rb3 O3 4_656 3 63.22(9)
O3 Rb3 O3 7_656 3 104.67(7)
O3 Rb3 O3 8 3 68.18(10)
O3 Rb3 O4 4_656 6_565 155.01(8)
O3 Rb3 O4 7_656 6_565 78.91(8)
O3 Rb3 O4 4_656 . 78.91(8)
O3 Rb3 O4 7_656 . 155.01(8)
O3 Rb3 O4 8 6_565 72.16(7)
O3 Rb3 O4 8 . 132.44(8)
O3 Rb3 O4 3 6_565 132.44(8)
O3 Rb3 O4 3 . 72.16(7)
O3 Rb3 O7 4_656 . 134.03(7)
O3 Rb3 O7 7_656 . 134.03(7)
O3 Rb3 O7 8 . 118.80(8)
O3 Rb3 O7 3 . 118.80(8)
O3 Rb3 O8 4_656 . 134.92(7)
O3 Rb3 O8 7_656 . 134.92(7)
O3 Rb3 O8 8 . 76.73(9)
O3 Rb3 O8 3 . 76.73(9)
O3 Rb3 O10 4_656 . 71.83(9)
O3 Rb3 O10 7_656 . 71.83(9)
O3 Rb3 O10 8 . 134.35(8)
O3 Rb3 O10 3 . 134.35(8)
O4 Rb3 O4 . 6_565 122.14(11)
O4 Rb3 O7 . . 61.39(6)
O4 Rb3 O7 6_565 . 61.39(6)
O4 Rb3 O8 . . 69.44(7)
O4 Rb3 O8 6_565 . 69.44(7)
O4 Rb3 O10 . . 92.44(7)
O4 Rb3 O10 6_565 . 92.44(7)
O7 Rb3 O8 . . 51.66(13)
O7 Rb3 O10 . . 86.85(13)
O8 Rb3 O10 . . 138.51(14)
Rb1 O1 C1 . . 136.2(3)
Rb2 O2 C2 5_666 . 142.1(3)
Rb1 O3 Rb3 7_556 7_656 92.21(8)
Rb1 O3 Rb3 7_556 3_445 92.64(8)
Rb1 O3 C3 7_556 . 124.1(2)
Rb3 O3 Rb3 7_656 3_445 75.33(7)
Rb3 O3 C3 7_656 . 132.0(2)
Rb3 O3 C3 3_445 . 126.1(2)
Rb3 O4 C4 . . 138.7(3)
Rb1 O5 Rb2 3 7_667 110.58(9)
Rb1 O5 Rb2 3 3 80.55(7)
Rb1 O5 C5 3 . 119.2(2)
Rb2 O5 Rb2 7_667 3 77.73(7)
Rb2 O5 C5 7_667 . 126.1(2)
Rb2 O5 C5 3 . 127.9(3)
Rb2 O7 Rb3 . . 138.09(16)
Rb2 O7 H7 . . 114(4)
Rb3 O7 H7 . . 80(3)
Rb1 O8 Rb3 5_666 . 92.51(13)
Rb1 O8 H8 5_666 . 80(3)
Rb3 O8 H8 . . 132(3)
Rb1 O9 Rb2 . . 96.35(14)
Rb1 O9 H9 . . 124(3)
Rb2 O9 H9 . . 106(3)
Rb1 O10 Rb3 1_655 . 94.69(13)
Rb1 O10 H10 1_655 . 116(4)
Rb3 O10 H10 . . 121(4)
C1 N1 C2 . . 118.8(4)
H2N N2 C2 . . 115(4)
H2N N2 C3 . . 121(4)
C2 N2 C3 . . 124.3(4)
H3N N3 C1 . . 118(4)
H3N N3 C3 . . 117(4)
C1 N3 C3 . . 124.8(4)
H4N N4 C4 . . 118(3)
H4N N4 C5 . . 117(3)
C4 N4 C5 . . 124.7(4)
H5N N5 C5 . . 123(3)
H5N N5 C6 . . 113(3)
C5 N5 C6 . . 123.9(4)
C4 N6 C6 . . 120.7(4)
O1 C1 N1 . . 122.5(4)
O1 C1 N3 . . 118.1(4)
N1 C1 N3 . . 119.4(4)
O2 C2 N1 . . 122.2(4)
O2 C2 N2 . . 118.2(4)
N1 C2 N2 . . 119.6(4)
O3 C3 N2 . . 123.7(4)
O3 C3 N3 . . 123.3(4)
N2 C3 N3 . . 113.0(4)
O4 C4 N4 . . 120.7(4)
O4 C4 N6 . . 121.2(4)
N4 C4 N6 . . 118.1(4)
O5 C5 N4 . . 123.2(4)
O5 C5 N5 . . 122.9(4)
N4 C5 N5 . . 113.9(4)
O6 C6 N5 . . 119.5(4)
O6 C6 N6 . . 121.9(4)
N5 C6 N6 . . 118.6(4)

loop_
_geom_bond_atom_site_label_1
_geom_bond_atom_site_label_2
_geom_bond_site_symmetry_2
_geom_bond_distance
Rb1 O1 . 2.919(3)
Rb1 O1 6_565 2.919(3)
Rb1 O3 7_556 2.982(3)
Rb1 O3 4_556 2.982(3)
Rb1 O5 8_465 3.429(3)
Rb1 O5 3_445 3.429(3)
Rb1 O8 5_666 3.458(5)
Rb1 O9 . 2.845(5)
Rb1 O10 1_455 2.925(5)
Rb2 O2 2_656 2.912(3)
Rb2 O2 5_666 2.912(3)
Rb2 O5 7_667 3.000(3)
Rb2 O5 4_647 3.000(3)
Rb2 O5 3_445 3.165(3)
Rb2 O5 8_465 3.165(3)
Rb2 O7 . 2.977(5)
Rb2 O9 . 2.881(5)
Rb3 O3 4_656 2.935(3)
Rb3 O3 7_656 2.935(3)
Rb3 O3 8 3.287(3)
Rb3 O3 3 3.287(3)
Rb3 O4 . 2.960(3)
Rb3 O4 6_565 2.960(3)
Rb3 O7 . 3.488(5)
Rb3 O8 . 2.793(4)
Rb3 O10 . 2.873(5)
O1 C1 . 1.239(5)
O2 Rb2 5_666 2.912(3)
O2 C2 . 1.251(5)
O3 Rb1 7_556 2.982(3)
O3 Rb3 7_656 2.935(3)
O3 Rb3 3_445 3.287(3)
O3 C3 . 1.221(5)
O4 C4 . 1.232(5)
O5 Rb1 3 3.429(3)
O5 Rb2 7_667 3.000(3)
O5 Rb2 3 3.165(3)
O5 C5 . 1.220(5)
O6 C6 . 1.239(5)
O7 H7 . 0.816(10)
O8 Rb1 5_666 3.458(5)
O8 H8 . 0.820(10)
O9 H9 . 0.818(10)
O10 Rb1 1_655 2.925(5)
O10 H10 . 0.821(10)
N1 C1 . 1.348(5)
N1 C2 . 1.351(5)
N2 H2N . 0.74(5)
N2 C2 . 1.390(5)
N2 C3 . 1.365(5)
N3 H3N . 0.74(5)
N3 C1 . 1.386(5)
N3 C3 . 1.361(5)
N4 H4N . 0.78(5)
N4 C4 . 1.372(5)
N4 C5 . 1.370(5)
N5 H5N . 0.80(5)
N5 C5 . 1.373(5)
N5 C6 . 1.378(5)
N6 C4 . 1.362(5)
N6 C6 . 1.355(5)

loop_
_geom_hbond_atom_site_label_D
_geom_hbond_atom_site_label_H
_geom_hbond_atom_site_label_A
_geom_hbond_site_symmetry_A
_geom_hbond_distance_DH
_geom_hbond_distance_HA
_geom_hbond_distance_DA
_geom_hbond_angle_DHA
O8 H8 N1 5_666 0.820(10) 2.063(17) 2.860(4) 164(5)
O9 H9 N1 5_666 0.818(10) 2.312(18) 3.103(4) 163(5)
O10 H10 O6 5_767 0.821(10) 2.08(3) 2.779(3) 143(5)
N2 H2N O6 3_444 0.74(5) 2.07(5) 2.813(5) 176(5)
N3 H3N O4 3_445 0.74(5) 2.05(5) 2.788(4) 172(5)
N4 H4N O1 3 0.78(5) 1.99(5) 2.765(4) 172(5)
N5 H5N O2 3_556 0.80(5) 1.99(5) 2.783(4) 171(5)
O7 H7 N6 . 0.816(10) 1.915(15) 2.720(4) 168(5)
